data_7712495
loop_
_publ_author_name
'Dissanayake, Deepamali'
'Forsyth, Craig M.'
'Vidovic, Dragoslav'

_publ_section_title
;
 Synthesis, Characterisation and Reactivity studies of Chiral
 \b-Diketiminate-like Supported Aluminium Lewis Acid Complexes Towards
 Difficult Diels Alder Cycloadditions
;
_journal_name_full 'Dalton Transactions'
_journal_paper_doi 10.1039/D3DT00206C
_journal_year 2023
_chemical_absolute_configuration ad
_chemical_formula_moiety 'C28 H32 N2 O'
_chemical_formula_sum 'C28 H32 N2 O'
_chemical_formula_weight 412.55
_space_group_crystal_system trigonal
_space_group_IT_number 152
_space_group_name_Hall 'P 31 2"'
_space_group_name_H-M_alt 'P 31 2 1'
_atom_sites_solution_hydrogens mixed
_atom_sites_solution_primary iterative
_audit_creation_date 2022-07-19
_audit_creation_method
;
Olex2 1.3
(compiled 2020.11.12 svn.r5f609507 for OlexSys, GUI svn.r6408)
;
_audit_update_record
;
2023-01-18 deposited with the CCDC.	2023-03-01 downloaded from the CCDC.
;
_cell_angle_alpha 90
_cell_angle_beta 90
_cell_angle_gamma 120
_cell_formula_units_Z 6
_cell_length_a 10.56220(10)
_cell_length_b 10.56220(10)
_cell_length_c 37.6815(3)
_cell_measurement_reflns_used 33705
_cell_measurement_temperature 123.00(10)
_cell_measurement_theta_max 79.1400
_cell_measurement_theta_min 4.8200
_cell_volume 3640.55(6)
_computing_cell_refinement 'CrysAlisPro 1.171.41.113a (Rigaku OD, 2021)'
_computing_data_collection 'CrysAlisPro 1.171.41.113a (Rigaku OD, 2021)'
_computing_data_reduction 'CrysAlisPro 1.171.41.113a (Rigaku OD, 2021)'
_computing_molecular_graphics 'Olex2 1.3 (Dolomanov et al., 2009)'
_computing_publication_material 'Olex2 1.3 (Dolomanov et al., 2009)'
_computing_structure_refinement 'SHELXL 2018/3 (Sheldrick, 2015)'
_computing_structure_solution 'olex2.solve 1.3 (Bourhis et al., 2015)'
_diffrn_ambient_environment N~2~
_diffrn_ambient_temperature 123.00(10)
_diffrn_detector 'Hybrid Pixel Array Detector'
_diffrn_detector_area_resol_mean 10.0000
_diffrn_detector_type HyPix
_diffrn_measured_fraction_theta_full 1.000
_diffrn_measured_fraction_theta_max 0.996
_diffrn_measurement_details
;
List of Runs (angles in degrees, time in seconds):

  # Type    Start    End  Width  t~exp~   \w     \q     \k     \f   Frames
#--------------------------------------------------------------------------
  1  \w     91.00 178.00   0.50    0.90    --  113.25  77.00-120.00  174
  2  \w    100.00 178.00   0.50    0.90    --  113.25  15.00 -60.00  156
  3  \w    101.00 178.00   0.50    0.90    --  113.25  30.00  60.00  154
  4  \w    101.00 178.00   0.50    0.90    --  113.25  30.00 150.00  154
  5  \w   -122.00 -35.00   0.50    0.30    --  -47.74 -19.00   0.00  174
  6  \w   -120.00 -35.00   0.50    0.30    --  -47.74 -42.00 -71.00  170
  7  \w   -119.00 -25.00   0.50    0.30    --  -47.74 -77.00-150.00  188
  8  \w   -163.00 -73.00   0.50    0.90    --  -91.75 -67.00  34.00  180
  9  \w    -84.00 -19.00   0.50    0.90    --  -91.75 123.00 164.00  130
 10  \w   -119.00 -33.00   0.50    0.30    --  -47.74 -57.00 120.00  172
 11  \w   -163.00 -79.00   0.50    0.90    --  -91.75 -86.00 158.00  168
 12  \w   -119.00 -73.00   0.50    0.30    --  -47.74-125.00-180.00   92
 13  \w   -119.00 -57.00   0.50    0.30    --  -47.74-148.00 -78.00  124
 14  \w   -119.00 -73.00   0.50    0.30    --  -47.74-125.00 -60.00   92
 15  \w   -119.00 -73.00   0.50    0.30    --  -47.74-125.00 -30.00   92
 16  \w     39.00  66.00   0.50    0.90    --  113.25 -30.00  30.00   54
 17  \w     42.00  76.00   0.50    0.90    --  113.25 -45.00 -30.00   68
 18  \w     42.00  76.00   0.50    0.90    --  113.25 -45.00-150.00   68
 19  \w     42.00  76.00   0.50    0.90    --  113.25 -45.00  30.00   68
 20  \w     42.00  76.00   0.50    0.90    --  113.25 -45.00 120.00   68
 21  \w     42.00  76.00   0.50    0.90    --  113.25 -45.00 150.00   68
 22  \w     42.00  76.00   0.50    0.90    --  113.25 -45.00 -90.00   68
 23  \w     41.00  73.00   0.50    0.90    --  113.25 -42.00 -71.00   64
 24  \w     39.00  66.00   0.50    0.90    --  113.25 -30.00   0.00   54
 25  \w     39.00  66.00   0.50    0.90    --  113.25 -30.00 150.00   54
 26  \w     95.00 178.00   0.50    0.90    --  113.25 125.00   0.00  166
 27  \w     95.00 178.00   0.50    0.90    --  113.25 125.00 -30.00  166
 28  \w     39.00  66.00   0.50    0.90    --  113.25 -30.00-180.00   54
 29  \w     39.00  66.00   0.50    0.90    --  113.25 -30.00-150.00   54
 30  \w     39.00  66.00   0.50    0.90    --  113.25 -30.00  90.00   54
 31  \w     42.00 105.00   0.50    0.90    --  113.25 -90.00  56.00  126
 32  \w     42.00 106.00   0.50    0.90    --  113.25 -94.00 120.00  128
 33  \w     42.00 106.00   0.50    0.90    --  113.25 -94.00 -60.00  128
 34  \w     42.00 108.00   0.50    0.90    --  113.25-110.00 -93.00  132
 35  \w     34.00  95.00   0.50    0.30    --   47.74-125.00-150.00  122
;
_diffrn_measurement_device 'four-circle diffractometer'
_diffrn_measurement_device_type 'XtaLAB Synergy, Dualflex, HyPix'
_diffrn_measurement_method '\w scans'
_diffrn_orient_matrix_type 'CrysAlisPro convention (1999,Acta A55,543-557)'
_diffrn_orient_matrix_UB_11 -0.0260697000
_diffrn_orient_matrix_UB_12 -0.1141627000
_diffrn_orient_matrix_UB_13 0.0287735000
_diffrn_orient_matrix_UB_21 0.1259731000
_diffrn_orient_matrix_UB_22 0.1188541000
_diffrn_orient_matrix_UB_23 0.0221665000
_diffrn_orient_matrix_UB_31 -0.1086372000
_diffrn_orient_matrix_UB_32 0.0347501000
_diffrn_orient_matrix_UB_33 0.0187744000
_diffrn_radiation_monochromator mirror
_diffrn_radiation_probe x-ray
_diffrn_radiation_type 'Cu K\a'
_diffrn_radiation_wavelength 1.54184
_diffrn_reflns_av_R_equivalents 0.0338
_diffrn_reflns_av_unetI/netI 0.0147
_diffrn_reflns_Laue_measured_fraction_full 1.000
_diffrn_reflns_Laue_measured_fraction_max 0.996
_diffrn_reflns_limit_h_max 12
_diffrn_reflns_limit_h_min -13
_diffrn_reflns_limit_k_max 13
_diffrn_reflns_limit_k_min -12
_diffrn_reflns_limit_l_max 48
_diffrn_reflns_limit_l_min -47
_diffrn_reflns_number 50580
_diffrn_reflns_point_group_measured_fraction_full 1.000
_diffrn_reflns_point_group_measured_fraction_max 0.992
_diffrn_reflns_theta_full 67.684
_diffrn_reflns_theta_max 79.768
_diffrn_reflns_theta_min 3.519
_diffrn_source 'micro-focus sealed X-ray tube'
_diffrn_source_type 'PhotonJet (Cu) X-ray Source'
_exptl_absorpt_coefficient_mu 0.525
_exptl_absorpt_correction_T_max 1.00000
_exptl_absorpt_correction_T_min 0.70057
_exptl_absorpt_correction_type multi-scan
_exptl_absorpt_process_details
;
CrysAlisPro 1.171.41.113a (Rigaku Oxford Diffraction, 2021)
Empirical absorption correction using spherical harmonics,
implemented in SCALE3 ABSPACK scaling algorithm.
;
_exptl_crystal_colour 'clear light green'
_exptl_crystal_colour_lustre clear
_exptl_crystal_colour_modifier light
_exptl_crystal_colour_primary green
_exptl_crystal_density_diffrn 1.129
_exptl_crystal_description block
_exptl_crystal_F_000 1332
_exptl_crystal_size_max 0.7
_exptl_crystal_size_mid 0.1
_exptl_crystal_size_min 0.1
_refine_diff_density_max 0.276
_refine_diff_density_min -0.196
_refine_diff_density_rms 0.038
_refine_ls_abs_structure_details
;
 Flack x determined using 2113 quotients [(I+)-(I-)]/[(I+)+(I-)]
 (Parsons, Flack and Wagner, Acta Cryst. B69 (2013) 249-259).
;
_refine_ls_abs_structure_Flack 0.00(6)
_refine_ls_extinction_coef 0.00066(14)
_refine_ls_extinction_expression Fc^*^=kFc[1+0.001xFc^2^\l^3^/sin(2\q)]^-1/4^
_refine_ls_extinction_method 'SHELXL-2018/3 (Sheldrick 2018)'
_refine_ls_goodness_of_fit_ref 1.046
_refine_ls_hydrogen_treatment mixed
_refine_ls_matrix_type full
_refine_ls_number_parameters 289
_refine_ls_number_reflns 5263
_refine_ls_number_restraints 0
_refine_ls_restrained_S_all 1.046
_refine_ls_R_factor_all 0.0347
_refine_ls_R_factor_gt 0.0340
_refine_ls_shift/su_max 0.001
_refine_ls_shift/su_mean 0.000
_refine_ls_structure_factor_coef Fsqd
_refine_ls_weighting_details 'w=1/[\s^2^(Fo^2^)+(0.0484P)^2^+0.7253P] where P=(Fo^2^+2Fc^2^)/3'
_refine_ls_weighting_scheme calc
_refine_ls_wR_factor_gt 0.0894
_refine_ls_wR_factor_ref 0.0900
_reflns_Friedel_coverage 0.717
_reflns_Friedel_fraction_full 1.000
_reflns_Friedel_fraction_max 0.987
_reflns_number_gt 5151
_reflns_number_total 5263
_reflns_threshold_expression 'I > 2\s(I)'
_cod_data_source_file d3dt00206c2.cif
_cod_data_source_block dd_cla17h_auto
_cod_original_cell_volume 3640.55(7)
_cod_database_code 7712495
_shelx_shelxl_version_number 2018/3
_chemical_oxdiff_formula 'C H N O'
_shelx_space_group_comment
;
The symmetry employed for this shelxl refinement is uniquely defined
by the following loop, which should always be used as a source of
symmetry information in preference to the above space-group names.
They are only intended as comments.
;
_shelx_estimated_absorpt_t_max 0.949
_shelx_estimated_absorpt_t_min 0.710
_reflns_odcompleteness_completeness 99.93
_reflns_odcompleteness_iscentric 1
_reflns_odcompleteness_theta 71.98
_olex2_refinement_description
;
1. Fixed Uiso
 At 1.2 times of:
  All C(H) groups, All C(H,H) groups, All N(H) groups
 At 1.5 times of:
  All C(H,H,H) groups
2.a Ternary CH refined with riding coordinates:
 C9(H9), C19(H19)
2.b Secondary CH2 refined with riding coordinates:
 C10(H10A,H10B), C8(H8A,H8B)
2.c Aromatic/amide H refined with riding coordinates:
 N1(H1), C16(H16), C15(H15), C2(H2), C12(H12), C24(H24), C23(H23), C14(H14),
 C5(H5), C13(H13), C3(H3), C22(H22), C4(H4)
2.d Idealised Me refined as rotating group:
 C21(H21A,H21B,H21C), C20(H20A,H20B,H20C), C28(H28A,H28B,H28C), C27(H27A,H27B,
 H27C)
;
_olex2_submission_special_instructions 'No special instructions were received'
_oxdiff_exptl_absorpt_empirical_details
;
Empirical correction (ABSPACK) includes:
- Absorption correction using spherical harmonics
- Frame scaling
;
_oxdiff_exptl_absorpt_empirical_full_max 1.299
_oxdiff_exptl_absorpt_empirical_full_min 0.748

loop_
_space_group_symop_operation_xyz
'x, y, z'
'-y, x-y, z+1/3'
'-x+y, -x, z+2/3'
'y, x, -z'
'x-y, -y, -z+2/3'
'-x, -x+y, -z+1/3'

loop_
_atom_site_label
_atom_site_type_symbol
_atom_site_fract_x
_atom_site_fract_y
_atom_site_fract_z
_atom_site_U_iso_or_equiv
_atom_site_adp_type
_atom_site_occupancy
_atom_site_site_symmetry_order
_atom_site_calc_flag
_atom_site_refinement_flags_posn
_atom_site_refinement_flags_adp
_atom_site_refinement_flags_occupancy
_atom_site_disorder_assembly
_atom_site_disorder_group
O1 O 0.50915(13) 0.72205(15) 0.48893(3) 0.0361(3) Uani 1 1 d . . . . .
N1 N 0.13471(14) 0.64986(15) 0.43138(3) 0.0255(3) Uani 1 1 d . . . . .
H1 H 0.128745 0.631562 0.454286 0.031 Uiso 1 1 calc R U . . .
N2 N 0.26530(16) 0.63311(17) 0.49144(4) 0.0297(3) Uani 1 1 d . . . . .
C1 C 0.27015(17) 0.71640(16) 0.41620(4) 0.0226(3) Uani 1 1 d . . . . .
C17 C 0.00171(17) 0.60780(17) 0.41260(4) 0.0242(3) Uani 1 1 d . . . . .
C7 C 0.38259(18) 0.69734(18) 0.47315(4) 0.0263(3) Uani 1 1 d . . . . .
C6 C 0.39579(17) 0.74493(17) 0.43610(4) 0.0251(3) Uani 1 1 d . . . . .
C11 C 0.25589(19) 0.39421(17) 0.56833(4) 0.0270(3) Uani 1 1 d . . . . .
C16 C 0.16435(18) 0.38812(18) 0.59579(4) 0.0273(3) Uani 1 1 d . . . . .
H16 H 0.086902 0.406783 0.590949 0.033 Uiso 1 1 calc R U . . .
C15 C 0.1857(2) 0.35498(19) 0.63011(4) 0.0310(4) Uani 1 1 d . . . . .
H15 H 0.121233 0.348581 0.648494 0.037 Uiso 1 1 calc R U . . .
C25 C -0.04976(18) 0.70665(18) 0.40958(4) 0.0280(3) Uani 1 1 d . . . . .
C2 C 0.29007(18) 0.75833(18) 0.38025(4) 0.0258(3) Uani 1 1 d . . . . .
H2 H 0.207552 0.738216 0.366132 0.031 Uiso 1 1 calc R U . . .
C12 C 0.3702(2) 0.3692(2) 0.57628(4) 0.0316(3) Uani 1 1 d . . . . .
H12 H 0.432851 0.372165 0.557808 0.038 Uiso 1 1 calc R U . . .
C24 C -0.1833(2) 0.6595(2) 0.39260(5) 0.0338(4) Uani 1 1 d . . . . .
H24 H -0.219581 0.725178 0.390003 0.041 Uiso 1 1 calc R U . . .
C18 C -0.07727(18) 0.46594(19) 0.39868(4) 0.0284(3) Uani 1 1 d . . . . .
C23 C -0.26376(19) 0.5191(2) 0.37951(5) 0.0351(4) Uani 1 1 d . . . . .
H23 H -0.355531 0.488272 0.368486 0.042 Uiso 1 1 calc R U . . .
C14 C 0.3006(2) 0.33112(19) 0.63779(4) 0.0323(4) Uani 1 1 d . . . . .
H14 H 0.314977 0.308820 0.661347 0.039 Uiso 1 1 calc R U . . .
C9 C 0.3041(2) 0.59883(19) 0.52633(4) 0.0299(3) Uani 1 1 d . . . . .
H9 H 0.270040 0.640178 0.545521 0.036 Uiso 1 1 calc R U . . .
C5 C 0.53374(19) 0.8162(2) 0.42012(5) 0.0332(4) Uani 1 1 d . . . . .
H5 H 0.617279 0.835735 0.433745 0.040 Uiso 1 1 calc R U . . .
C13 C 0.3942(2) 0.33999(19) 0.61089(5) 0.0336(4) Uani 1 1 d . . . . .
H13 H 0.474549 0.326162 0.616055 0.040 Uiso 1 1 calc R U . . .
C3 C 0.42754(19) 0.8281(2) 0.36520(4) 0.0306(4) Uani 1 1 d . . . . .
H3 H 0.438142 0.855917 0.340919 0.037 Uiso 1 1 calc R U . . .
C22 C -0.2114(2) 0.4238(2) 0.38238(5) 0.0353(4) Uani 1 1 d . . . . .
H22 H -0.267361 0.327584 0.373123 0.042 Uiso 1 1 calc R U . . .
C4 C 0.55122(19) 0.8587(2) 0.38497(5) 0.0360(4) Uani 1 1 d . . . . .
H4 H 0.645624 0.907798 0.374479 0.043 Uiso 1 1 calc R U . . .
C10 C 0.2326(2) 0.43315(19) 0.53121(4) 0.0307(4) Uani 1 1 d . . . . .
H10A H 0.126486 0.386994 0.526480 0.037 Uiso 1 1 calc R U . . .
H10B H 0.274588 0.393943 0.513833 0.037 Uiso 1 1 calc R U . . .
C19 C -0.0206(2) 0.3596(2) 0.40219(5) 0.0369(4) Uani 1 1 d . . . . .
H19 H 0.088279 0.419205 0.404052 0.044 Uiso 1 1 calc R U . . .
C8 C 0.4714(2) 0.6799(2) 0.52575(4) 0.0375(4) Uani 1 1 d . . . . .
H8A H 0.512324 0.766954 0.541329 0.045 Uiso 1 1 calc R U . . .
H8B H 0.508709 0.615130 0.533641 0.045 Uiso 1 1 calc R U . . .
C26 C 0.0358(2) 0.8581(2) 0.42525(6) 0.0423(5) Uani 1 1 d . . . . .
C21 C -0.0554(3) 0.2608(3) 0.36996(6) 0.0506(5) Uani 1 1 d . . . . .
H21A H -0.161022 0.192827 0.368844 0.076 Uiso 1 1 calc R U . . .
H21B H -0.003973 0.205485 0.371915 0.076 Uiso 1 1 calc R U . . .
H21C H -0.023740 0.320551 0.348377 0.076 Uiso 1 1 calc R U . . .
C20 C -0.0761(4) 0.2714(3) 0.43632(7) 0.0611(7) Uani 1 1 d . . . . .
H20A H -0.056535 0.337918 0.456348 0.092 Uiso 1 1 calc R U . . .
H20B H -0.025865 0.215738 0.440147 0.092 Uiso 1 1 calc R U . . .
H20C H -0.181567 0.203898 0.434421 0.092 Uiso 1 1 calc R U . . .
C28 C 0.0060(3) 0.9686(3) 0.40640(10) 0.0695(9) Uani 1 1 d . . . . .
H28A H 0.022564 0.966704 0.380868 0.104 Uiso 1 1 calc R U . . .
H28B H 0.071870 1.066785 0.415703 0.104 Uiso 1 1 calc R U . . .
H28C H -0.095617 0.943305 0.410543 0.104 Uiso 1 1 calc R U . . .
C27 C 0.0059(3) 0.8535(3) 0.46529(8) 0.0774(10) Uani 1 1 d . . . . .
H27A H -0.098092 0.818788 0.469203 0.116 Uiso 1 1 calc R U . . .
H27B H 0.064389 0.951841 0.475294 0.116 Uiso 1 1 calc R U . . .
H27C H 0.032462 0.787017 0.476906 0.116 Uiso 1 1 calc R U . . .
H26 H 0.140(3) 0.891(2) 0.4234(6) 0.035(5) Uiso 1 1 d . . . . .

loop_
_atom_site_aniso_label
_atom_site_aniso_U_11
_atom_site_aniso_U_22
_atom_site_aniso_U_33
_atom_site_aniso_U_23
_atom_site_aniso_U_13
_atom_site_aniso_U_12
O1 0.0276(6) 0.0447(7) 0.0272(6) 0.0051(5) -0.0069(5) 0.0115(6)
N1 0.0229(6) 0.0310(7) 0.0213(6) 0.0029(5) 0.0007(5) 0.0124(6)
N2 0.0318(7) 0.0358(8) 0.0214(6) 0.0026(5) -0.0006(5) 0.0169(6)
C1 0.0241(7) 0.0206(7) 0.0231(7) -0.0010(6) 0.0002(6) 0.0112(6)
C17 0.0213(7) 0.0282(8) 0.0235(7) 0.0044(6) 0.0035(5) 0.0128(6)
C7 0.0262(8) 0.0253(7) 0.0264(7) -0.0031(6) -0.0057(6) 0.0122(6)
C6 0.0243(8) 0.0252(7) 0.0238(7) -0.0009(6) -0.0015(6) 0.0109(6)
C11 0.0323(8) 0.0220(7) 0.0240(7) -0.0025(6) -0.0014(6) 0.0116(6)
C16 0.0252(7) 0.0255(8) 0.0275(7) -0.0026(6) -0.0016(6) 0.0101(6)
C15 0.0341(9) 0.0271(8) 0.0252(7) -0.0012(6) 0.0040(6) 0.0103(7)
C25 0.0249(8) 0.0262(8) 0.0332(8) 0.0092(6) 0.0095(6) 0.0131(6)
C2 0.0265(8) 0.0277(8) 0.0237(7) 0.0014(6) -0.0004(6) 0.0138(6)
C12 0.0381(9) 0.0317(8) 0.0296(8) -0.0029(7) 0.0019(7) 0.0210(7)
C24 0.0300(9) 0.0406(10) 0.0388(9) 0.0174(7) 0.0098(7) 0.0235(8)
C18 0.0264(8) 0.0301(8) 0.0295(7) -0.0001(6) 0.0022(6) 0.0147(7)
C23 0.0229(8) 0.0482(11) 0.0321(8) 0.0061(7) 0.0000(7) 0.0161(8)
C14 0.0444(10) 0.0257(8) 0.0258(7) -0.0008(6) -0.0044(7) 0.0167(7)
C9 0.0369(9) 0.0335(9) 0.0196(7) -0.0018(6) -0.0031(6) 0.0178(7)
C5 0.0238(8) 0.0391(9) 0.0320(8) 0.0014(7) -0.0022(7) 0.0123(7)
C13 0.0428(10) 0.0289(8) 0.0355(9) -0.0024(7) -0.0054(7) 0.0227(8)
C3 0.0315(8) 0.0352(9) 0.0239(7) 0.0040(6) 0.0041(6) 0.0158(7)
C22 0.0268(8) 0.0379(10) 0.0356(9) -0.0057(7) -0.0013(7) 0.0120(8)
C4 0.0247(8) 0.0423(10) 0.0341(8) 0.0063(8) 0.0063(7) 0.0116(8)
C10 0.0341(9) 0.0325(9) 0.0233(7) -0.0039(6) -0.0035(6) 0.0150(7)
C19 0.0338(9) 0.0324(9) 0.0492(10) -0.0022(8) 0.0018(8) 0.0201(8)
C8 0.0378(10) 0.0383(9) 0.0253(8) 0.0028(7) -0.0091(7) 0.0107(8)
C26 0.0303(9) 0.0258(9) 0.0683(13) -0.0010(8) 0.0108(9) 0.0121(7)
C21 0.0556(13) 0.0404(11) 0.0608(13) -0.0083(10) 0.0075(11) 0.0278(11)
C20 0.091(2) 0.0643(16) 0.0603(14) 0.0144(12) 0.0125(13) 0.0636(16)
C28 0.0352(12) 0.0295(10) 0.146(3) 0.0112(14) 0.0109(14) 0.0178(9)
C27 0.0629(17) 0.0565(15) 0.0830(19) -0.0394(14) 0.0175(15) 0.0075(13)

loop_
_atom_type_symbol
_atom_type_description
_atom_type_scat_dispersion_real
_atom_type_scat_dispersion_imag
_atom_type_scat_source
C C 0.0181 0.0091 'International Tables Vol C Tables 4.2.6.8 and 6.1.1.4'
H H 0.0000 0.0000 'International Tables Vol C Tables 4.2.6.8 and 6.1.1.4'
N N 0.0311 0.0180 'International Tables Vol C Tables 4.2.6.8 and 6.1.1.4'
O O 0.0492 0.0322 'International Tables Vol C Tables 4.2.6.8 and 6.1.1.4'

loop_
_geom_angle_atom_site_label_1
_geom_angle_atom_site_label_2
_geom_angle_atom_site_label_3
_geom_angle
_geom_angle_site_symmetry_1
_geom_angle_site_symmetry_3
_geom_angle_publ_flag
C7 O1 C8 105.41(13) . . ?
C1 N1 H1 117.7 . . ?
C1 N1 C17 124.50(12) . . ?
C17 N1 H1 117.7 . . ?
C7 N2 C9 107.26(14) . . ?
N1 C1 C6 121.08(14) . . ?
N1 C1 C2 121.22(14) . . ?
C2 C1 C6 117.69(14) . . ?
C25 C17 N1 119.66(15) . . ?
C18 C17 N1 118.94(14) . . ?
C18 C17 C25 121.35(15) . . ?
O1 C7 C6 115.67(14) . . ?
N2 C7 O1 117.68(14) . . ?
N2 C7 C6 126.63(15) . . ?
C1 C6 C7 120.77(14) . . ?
C5 C6 C1 119.92(15) . . ?
C5 C6 C7 119.29(15) . . ?
C16 C11 C10 119.69(15) . . ?
C12 C11 C16 118.60(15) . . ?
C12 C11 C10 121.67(15) . . ?
C11 C16 H16 119.8 . . ?
C15 C16 C11 120.41(16) . . ?
C15 C16 H16 119.8 . . ?
C16 C15 H15 119.7 . . ?
C14 C15 C16 120.50(16) . . ?
C14 C15 H15 119.7 . . ?
C17 C25 C26 120.52(16) . . ?
C24 C25 C17 118.11(16) . . ?
C24 C25 C26 121.35(16) . . ?
C1 C2 H2 119.5 . . ?
C3 C2 C1 121.03(15) . . ?
C3 C2 H2 119.5 . . ?
C11 C12 H12 119.5 . . ?
C11 C12 C13 121.02(16) . . ?
C13 C12 H12 119.5 . . ?
C25 C24 H24 119.4 . . ?
C23 C24 C25 121.11(16) . . ?
C23 C24 H24 119.4 . . ?
C17 C18 C19 120.89(15) . . ?
C22 C18 C17 118.15(16) . . ?
C22 C18 C19 120.93(16) . . ?
C24 C23 H23 119.9 . . ?
C22 C23 C24 120.16(16) . . ?
C22 C23 H23 119.9 . . ?
C15 C14 H14 120.2 . . ?
C13 C14 C15 119.64(15) . . ?
C13 C14 H14 120.2 . . ?
N2 C9 H9 109.4 . . ?
N2 C9 C10 110.43(13) . . ?
N2 C9 C8 103.58(13) . . ?
C10 C9 H9 109.4 . . ?
C8 C9 H9 109.4 . . ?
C8 C9 C10 114.32(15) . . ?
C6 C5 H5 119.3 . . ?
C4 C5 C6 121.46(16) . . ?
C4 C5 H5 119.3 . . ?
C12 C13 H13 120.1 . . ?
C14 C13 C12 119.78(17) . . ?
C14 C13 H13 120.1 . . ?
C2 C3 H3 119.4 . . ?
C2 C3 C4 121.19(15) . . ?
C4 C3 H3 119.4 . . ?
C18 C22 H22 119.5 . . ?
C23 C22 C18 121.09(17) . . ?
C23 C22 H22 119.5 . . ?
C5 C4 C3 118.68(16) . . ?
C5 C4 H4 120.7 . . ?
C3 C4 H4 120.7 . . ?
C11 C10 C9 111.58(13) . . ?
C11 C10 H10A 109.3 . . ?
C11 C10 H10B 109.3 . . ?
C9 C10 H10A 109.3 . . ?
C9 C10 H10B 109.3 . . ?
H10A C10 H10B 108.0 . . ?
C18 C19 H19 107.2 . . ?
C18 C19 C21 112.83(17) . . ?
C18 C19 C20 110.62(16) . . ?
C21 C19 H19 107.2 . . ?
C21 C19 C20 111.55(19) . . ?
C20 C19 H19 107.2 . . ?
O1 C8 C9 104.37(13) . . ?
O1 C8 H8A 110.9 . . ?
O1 C8 H8B 110.9 . . ?
C9 C8 H8A 110.9 . . ?
C9 C8 H8B 110.9 . . ?
H8A C8 H8B 108.9 . . ?
C25 C26 C28 112.6(2) . . ?
C25 C26 C27 110.23(17) . . ?
C25 C26 H26 108.5(13) . . ?
C28 C26 C27 111.3(2) . . ?
C28 C26 H26 108.8(13) . . ?
C27 C26 H26 105.0(13) . . ?
C19 C21 H21A 109.5 . . ?
C19 C21 H21B 109.5 . . ?
C19 C21 H21C 109.5 . . ?
H21A C21 H21B 109.5 . . ?
H21A C21 H21C 109.5 . . ?
H21B C21 H21C 109.5 . . ?
C19 C20 H20A 109.5 . . ?
C19 C20 H20B 109.5 . . ?
C19 C20 H20C 109.5 . . ?
H20A C20 H20B 109.5 . . ?
H20A C20 H20C 109.5 . . ?
H20B C20 H20C 109.5 . . ?
C26 C28 H28A 109.5 . . ?
C26 C28 H28B 109.5 . . ?
C26 C28 H28C 109.5 . . ?
H28A C28 H28B 109.5 . . ?
H28A C28 H28C 109.5 . . ?
H28B C28 H28C 109.5 . . ?
C26 C27 H27A 109.5 . . ?
C26 C27 H27B 109.5 . . ?
C26 C27 H27C 109.5 . . ?
H27A C27 H27B 109.5 . . ?
H27A C27 H27C 109.5 . . ?
H27B C27 H27C 109.5 . . ?

loop_
_geom_bond_atom_site_label_1
_geom_bond_atom_site_label_2
_geom_bond_distance
_geom_bond_site_symmetry_2
_geom_bond_publ_flag
O1 C7 1.363(2) . ?
O1 C8 1.451(2) . ?
N1 H1 0.8800 . ?
N1 C1 1.365(2) . ?
N1 C17 1.431(2) . ?
N2 C7 1.276(2) . ?
N2 C9 1.475(2) . ?
C1 C6 1.419(2) . ?
C1 C2 1.408(2) . ?
C17 C25 1.402(2) . ?
C17 C18 1.402(2) . ?
C7 C6 1.467(2) . ?
C6 C5 1.398(2) . ?
C11 C16 1.395(2) . ?
C11 C12 1.391(2) . ?
C11 C10 1.512(2) . ?
C16 H16 0.9500 . ?
C16 C15 1.388(2) . ?
C15 H15 0.9500 . ?
C15 C14 1.387(3) . ?
C25 C24 1.395(2) . ?
C25 C26 1.510(3) . ?
C2 H2 0.9500 . ?
C2 C3 1.379(2) . ?
C12 H12 0.9500 . ?
C12 C13 1.393(2) . ?
C24 H24 0.9500 . ?
C24 C23 1.380(3) . ?
C18 C22 1.397(2) . ?
C18 C19 1.519(2) . ?
C23 H23 0.9500 . ?
C23 C22 1.374(3) . ?
C14 H14 0.9500 . ?
C14 C13 1.386(3) . ?
C9 H9 1.0000 . ?
C9 C10 1.531(2) . ?
C9 C8 1.531(3) . ?
C5 H5 0.9500 . ?
C5 C4 1.381(2) . ?
C13 H13 0.9500 . ?
C3 H3 0.9500 . ?
C3 C4 1.394(3) . ?
C22 H22 0.9500 . ?
C4 H4 0.9500 . ?
C10 H10A 0.9900 . ?
C10 H10B 0.9900 . ?
C19 H19 1.0000 . ?
C19 C21 1.521(3) . ?
C19 C20 1.523(3) . ?
C8 H8A 0.9900 . ?
C8 H8B 0.9900 . ?
C26 C28 1.527(3) . ?
C26 C27 1.537(4) . ?
C26 H26 0.98(2) . ?
C21 H21A 0.9800 . ?
C21 H21B 0.9800 . ?
C21 H21C 0.9800 . ?
C20 H20A 0.9800 . ?
C20 H20B 0.9800 . ?
C20 H20C 0.9800 . ?
C28 H28A 0.9800 . ?
C28 H28B 0.9800 . ?
C28 H28C 0.9800 . ?
C27 H27A 0.9800 . ?
C27 H27B 0.9800 . ?
C27 H27C 0.9800 . ?

loop_
_geom_torsion_atom_site_label_1
_geom_torsion_atom_site_label_2
_geom_torsion_atom_site_label_3
_geom_torsion_atom_site_label_4
_geom_torsion
_geom_torsion_site_symmetry_1
_geom_torsion_site_symmetry_2
_geom_torsion_site_symmetry_3
_geom_torsion_site_symmetry_4
_geom_torsion_publ_flag
O1 C7 C6 C1 175.85(14) . . . . ?
O1 C7 C6 C5 -2.7(2) . . . . ?
N1 C1 C6 C7 2.9(2) . . . . ?
N1 C1 C6 C5 -178.59(15) . . . . ?
N1 C1 C2 C3 178.71(16) . . . . ?
N1 C17 C25 C24 -176.93(14) . . . . ?
N1 C17 C25 C26 1.4(2) . . . . ?
N1 C17 C18 C22 176.05(14) . . . . ?
N1 C17 C18 C19 -2.2(2) . . . . ?
N2 C7 C6 C1 -2.5(3) . . . . ?
N2 C7 C6 C5 179.03(17) . . . . ?
N2 C9 C10 C11 -173.37(14) . . . . ?
N2 C9 C8 O1 -12.64(18) . . . . ?
C1 N1 C17 C25 -89.93(19) . . . . ?
C1 N1 C17 C18 92.38(19) . . . . ?
C1 C6 C5 C4 -0.7(3) . . . . ?
C1 C2 C3 C4 0.4(3) . . . . ?
C17 N1 C1 C6 -175.27(15) . . . . ?
C17 N1 C1 C2 4.3(2) . . . . ?
C17 C25 C24 C23 0.8(2) . . . . ?
C17 C25 C26 C28 154.22(18) . . . . ?
C17 C25 C26 C27 -80.8(2) . . . . ?
C17 C18 C22 C23 1.0(3) . . . . ?
C17 C18 C19 C21 -144.37(18) . . . . ?
C17 C18 C19 C20 89.9(2) . . . . ?
C7 O1 C8 C9 11.85(18) . . . . ?
C7 N2 C9 C10 -113.81(16) . . . . ?
C7 N2 C9 C8 9.02(19) . . . . ?
C7 C6 C5 C4 177.81(17) . . . . ?
C6 C1 C2 C3 -1.7(2) . . . . ?
C6 C5 C4 C3 -0.6(3) . . . . ?
C11 C16 C15 C14 1.7(3) . . . . ?
C11 C12 C13 C14 2.0(3) . . . . ?
C16 C11 C12 C13 -0.6(3) . . . . ?
C16 C11 C10 C9 82.45(19) . . . . ?
C16 C15 C14 C13 -0.2(3) . . . . ?
C15 C14 C13 C12 -1.6(3) . . . . ?
C25 C17 C18 C22 -1.6(2) . . . . ?
C25 C17 C18 C19 -179.86(16) . . . . ?
C25 C24 C23 C22 -1.4(3) . . . . ?
C2 C1 C6 C7 -176.71(15) . . . . ?
C2 C1 C6 C5 1.8(2) . . . . ?
C2 C3 C4 C5 0.7(3) . . . . ?
C12 C11 C16 C15 -1.2(2) . . . . ?
C12 C11 C10 C9 -95.2(2) . . . . ?
C24 C25 C26 C28 -27.5(3) . . . . ?
C24 C25 C26 C27 97.5(2) . . . . ?
C24 C23 C22 C18 0.4(3) . . . . ?
C18 C17 C25 C24 0.7(2) . . . . ?
C18 C17 C25 C26 179.04(16) . . . . ?
C9 N2 C7 O1 -1.6(2) . . . . ?
C9 N2 C7 C6 176.64(16) . . . . ?
C22 C18 C19 C21 37.4(2) . . . . ?
C22 C18 C19 C20 -88.3(2) . . . . ?
C10 C11 C16 C15 -178.91(15) . . . . ?
C10 C11 C12 C13 177.06(16) . . . . ?
C10 C9 C8 O1 107.57(16) . . . . ?
C19 C18 C22 C23 179.28(17) . . . . ?
C8 O1 C7 N2 -7.0(2) . . . . ?
C8 O1 C7 C6 174.53(15) . . . . ?
C8 C9 C10 C11 70.32(18) . . . . ?
C26 C25 C24 C23 -177.51(16) . . . . ?
